data_7029466
loop_
_publ_author_name
'Alagesan, Mani'
'Bhuvanesh, Nattamai S. P.'
'Dharmaraj, Nallasamy'

_publ_section_title
;
 An investigation on new ruthenium(ii) hydrazone complexes as anticancer
 agents and their interaction with biomolecules.
;
_journal_issue 16
_journal_name_full 'Dalton transactions (Cambridge, England : 2003)'
_journal_page_first 6087
_journal_page_last 6099
_journal_paper_doi 10.1039/c3dt51949j
_journal_volume 43
_journal_year 2014
_chemical_formula_sum 'C54 H43 N3 O3 P2 Ru'
_chemical_formula_weight 944.92
_chemical_name_systematic
; 
 ? 
;
_space_group_IT_number 14
_symmetry_cell_setting monoclinic
_symmetry_space_group_name_Hall '-P 2ybc'
_symmetry_space_group_name_H-M 'P 1 21/c 1'
_atom_sites_solution_hydrogens geom
_atom_sites_solution_primary direct
_atom_sites_solution_secondary difmap
_audit_creation_method SHELXL-97
_cell_angle_alpha 90.00
_cell_angle_beta 97.932(3)
_cell_angle_gamma 90.00
_cell_formula_units_Z 4
_cell_length_a 10.4162(4)
_cell_length_b 21.7789(9)
_cell_length_c 20.2709(9)
_cell_measurement_reflns_used 3418
_cell_measurement_temperature 296(2)
_cell_measurement_theta_max 17.33
_cell_measurement_theta_min 2.18
_cell_volume 4554.5(3)
_computing_cell_refinement
; 
  APEX-II(BRUKER-NONIUS, 2003) 
;
_computing_data_collection 'APEX-II (BRUKER-NONIUS, 2003)'
_computing_data_reduction APEX-II
_computing_molecular_graphics Olex2
_computing_publication_material 'Bruker SHELXTL'
_computing_structure_refinement 'SHELXL-97 (Sheldrick, 2008)'
_computing_structure_solution 'SHELXS-97 (Sheldrick, 2008)'
_diffrn_ambient_temperature 296(2)
_diffrn_measured_fraction_theta_full 0.997
_diffrn_measured_fraction_theta_max 0.997
_diffrn_measurement_device_type 'Bruker APEX-II CCD'
_diffrn_measurement_method 'omega scans'
_diffrn_radiation_monochromator graphite
_diffrn_radiation_source 'fine-focus sealed tube'
_diffrn_radiation_type MoK\a
_diffrn_radiation_wavelength 0.71073
_diffrn_reflns_av_R_equivalents 0.0899
_diffrn_reflns_av_unetI/netI 0.0599
_diffrn_reflns_limit_h_max 9
_diffrn_reflns_limit_h_min -9
_diffrn_reflns_limit_k_max 20
_diffrn_reflns_limit_k_min -20
_diffrn_reflns_limit_l_max 19
_diffrn_reflns_limit_l_min -19
_diffrn_reflns_number 27127
_diffrn_reflns_theta_full 19.69
_diffrn_reflns_theta_max 19.69
_diffrn_reflns_theta_min 1.87
_diffrn_standards_decay_% 0
_diffrn_standards_interval_count 0
_diffrn_standards_number 0
_exptl_absorpt_coefficient_mu 0.462
_exptl_absorpt_correction_T_max 0.9817
_exptl_absorpt_correction_T_min 0.9728
_exptl_absorpt_correction_type multi-scan
_exptl_absorpt_process_details 'SADABS; (Sheldrick, 2006)'
_exptl_crystal_colour brown
_exptl_crystal_density_diffrn 1.378
_exptl_crystal_density_meas 0
_exptl_crystal_density_method 'not measured'
_exptl_crystal_description block
_exptl_crystal_F_000 1944
_exptl_crystal_size_max 0.06
_exptl_crystal_size_mid 0.05
_exptl_crystal_size_min 0.04
_refine_diff_density_max 0.973
_refine_diff_density_min -0.327
_refine_diff_density_rms 0.078
_refine_ls_extinction_method none
_refine_ls_goodness_of_fit_ref 1.059
_refine_ls_hydrogen_treatment constr
_refine_ls_matrix_type full
_refine_ls_number_parameters 568
_refine_ls_number_reflns 4047
_refine_ls_number_restraints 96
_refine_ls_restrained_S_all 1.049
_refine_ls_R_factor_all 0.0899
_refine_ls_R_factor_gt 0.0527
_refine_ls_shift/su_max 0.000
_refine_ls_shift/su_mean 0.000
_refine_ls_structure_factor_coef Fsqd
_refine_ls_weighting_details 'calc w=1/[\s^2^(Fo^2^)+(0.0755P)^2^+8.1851P] where P=(Fo^2^+2Fc^2^)/3'
_refine_ls_weighting_scheme calc
_refine_ls_wR_factor_gt 0.1281
_refine_ls_wR_factor_ref 0.1506
_reflns_number_gt 2796
_reflns_number_total 4047
_reflns_threshold_expression >2sigma(I)
_cod_data_source_file c3dt51949j3.cif
_cod_data_source_block ndb
_cod_depositor_comments
;
The following automatic conversions were performed:

'_symmetry_cell_setting' value 'Monoclinic' changed to 'monoclinic'
according to
/usr/data/users/saulius/crontab/automatic-downloads/current/RSC/lib/dictionaries/cif_core.dic
dictionary named 'cif_core.dic' version 2.4.2 from 2011-04-26.

Automatic conversion script
Id: cif_fix_values 2281 2013-09-26 08:29:07Z andrius 
;
_cod_original_sg_symbol_H-M P2(1)/c
_cod_database_code 7029466

loop_
_symmetry_equiv_pos_as_xyz
'x, y, z'
'-x, y+1/2, -z+1/2'
'-x, -y, -z'
'x, -y-1/2, z-1/2'

loop_
_atom_site_label
_atom_site_type_symbol
_atom_site_fract_x
_atom_site_fract_y
_atom_site_fract_z
_atom_site_U_iso_or_equiv
_atom_site_adp_type
_atom_site_occupancy
_atom_site_symmetry_multiplicity
_atom_site_calc_flag
_atom_site_refinement_flags
Ru1 Ru 0.40937(7) 0.25623(3) 0.37878(4) 0.0467(3) Uani 1 1 d .
H1 H 0.5110 0.2344 0.4158 0.070 Uiso 1 1 d R
P1 P 0.4691(2) 0.35292(10) 0.42908(11) 0.0441(6) Uani 1 1 d .
P2 P 0.3671(2) 0.15301(10) 0.35086(12) 0.0503(7) Uani 1 1 d .
O1 O 0.2697(6) 0.2560(3) 0.4437(3) 0.0565(16) Uani 1 1 d .
O2 O 0.0646(7) 0.2561(4) 0.5135(4) 0.095(2) Uani 1 1 d .
O3 O 0.6122(8) 0.2519(3) 0.2897(4) 0.086(2) Uani 1 1 d .
N1 N 0.1236(7) 0.2883(3) 0.3498(4) 0.058(2) Uani 1 1 d .
N3 N 0.2349(8) 0.2928(3) 0.3160(4) 0.056(2) Uani 1 1 d .
N2 N 0.0604(10) 0.3954(5) 0.2080(5) 0.097(3) Uani 1 1 d .
C1 C 0.2078(10) 0.3155(4) 0.2577(5) 0.059(3) Uani 1 1 d .
C2 C 0.0733(10) 0.3362(6) 0.2292(5) 0.065(3) Uani 1 1 d .
C3 C -0.0326(14) 0.2967(6) 0.2211(5) 0.091(4) Uani 1 1 d .
H3 H -0.0256 0.2566 0.2368 0.109 Uiso 1 1 calc R
C4 C -0.1532(12) 0.3202(8) 0.1876(6) 0.102(4) Uani 1 1 d .
H4 H -0.2268 0.2956 0.1815 0.122 Uiso 1 1 calc R
C5 C -0.1575(16) 0.3798(9) 0.1649(7) 0.117(5) Uani 1 1 d .
H5 H -0.2338 0.3956 0.1419 0.141 Uiso 1 1 calc R
C6 C -0.0478(15) 0.4160(7) 0.1763(7) 0.117(5) Uani 1 1 d .
H6 H -0.0516 0.4563 0.1608 0.141 Uiso 1 1 calc R
C7 C 0.3041(10) 0.3298(4) 0.2122(5) 0.055(3) Uani 1 1 d .
C8 C 0.2727(10) 0.3194(5) 0.1439(6) 0.071(3) Uani 1 1 d .
H8 H 0.1950 0.3002 0.1276 0.085 Uiso 1 1 calc R
C9 C 0.3568(15) 0.3376(5) 0.1006(6) 0.090(4) Uani 1 1 d .
H9 H 0.3350 0.3311 0.0551 0.108 Uiso 1 1 calc R
C10 C 0.4738(13) 0.3655(5) 0.1248(7) 0.086(4) Uani 1 1 d .
H10 H 0.5298 0.3786 0.0957 0.103 Uiso 1 1 calc R
C11 C 0.5050(10) 0.3733(5) 0.1911(7) 0.079(3) Uani 1 1 d .
H11 H 0.5852 0.3899 0.2077 0.094 Uiso 1 1 calc R
C12 C 0.4196(10) 0.3570(4) 0.2348(5) 0.061(3) Uani 1 1 d .
H12 H 0.4414 0.3647 0.2801 0.074 Uiso 1 1 calc R
C13 C 0.1544(10) 0.2708(4) 0.4121(5) 0.054(3) Uani 1 1 d .
C14 C 0.0420(11) 0.2640(4) 0.4472(5) 0.058(3) Uani 1 1 d .
C15 C -0.0565(14) 0.2477(6) 0.5340(7) 0.104(4) Uani 1 1 d .
H15 H -0.0709 0.2424 0.5779 0.124 Uiso 1 1 calc R
C16 C -0.1433(13) 0.2484(6) 0.4844(8) 0.107(4) Uani 1 1 d .
H16 H -0.2318 0.2437 0.4854 0.129 Uiso 1 1 calc R
C17 C -0.0825(12) 0.2576(5) 0.4264(6) 0.090(4) Uani 1 1 d .
H17 H -0.1229 0.2588 0.3825 0.108 Uiso 1 1 calc R
C18 C 0.5295(10) 0.2566(4) 0.3228(5) 0.055(3) Uani 1 1 d .
C19 C 0.3276(8) 0.4021(4) 0.4313(5) 0.046(2) Uani 1 1 d .
C20 C 0.2611(10) 0.4262(4) 0.3738(5) 0.058(3) Uani 1 1 d .
H20 H 0.2932 0.4200 0.3337 0.069 Uiso 1 1 calc R
C21 C 0.1482(10) 0.4593(4) 0.3738(6) 0.068(3) Uani 1 1 d .
H21 H 0.1052 0.4754 0.3343 0.081 Uiso 1 1 calc R
C22 C 0.1010(11) 0.4679(6) 0.4318(8) 0.098(4) Uani 1 1 d .
H22 H 0.0244 0.4897 0.4322 0.118 Uiso 1 1 calc R
C23 C 0.1649(13) 0.4448(6) 0.4901(6) 0.108(4) Uani 1 1 d .
H23 H 0.1316 0.4508 0.5299 0.130 Uiso 1 1 calc R
C24 C 0.2789(11) 0.4125(5) 0.4897(5) 0.075(3) Uani 1 1 d .
H24 H 0.3231 0.3978 0.5295 0.091 Uiso 1 1 calc R
C25 C 0.5403(8) 0.3492(4) 0.5158(4) 0.044(2) Uani 1 1 d .
C26 C 0.5120(9) 0.3018(5) 0.5554(5) 0.062(3) Uani 1 1 d .
H26 H 0.4583 0.2705 0.5366 0.074 Uiso 1 1 calc R
C27 C 0.5601(10) 0.2987(4) 0.6220(6) 0.070(3) Uani 1 1 d .
H27 H 0.5384 0.2655 0.6472 0.084 Uiso 1 1 calc R
C28 C 0.6396(10) 0.3438(5) 0.6515(5) 0.074(3) Uani 1 1 d .
H28 H 0.6722 0.3420 0.6966 0.088 Uiso 1 1 calc R
C29 C 0.6694(10) 0.3915(5) 0.6129(6) 0.078(3) Uani 1 1 d .
H29 H 0.7226 0.4229 0.6319 0.094 Uiso 1 1 calc R
C30 C 0.6220(9) 0.3941(4) 0.5461(5) 0.061(3) Uani 1 1 d .
H30 H 0.6455 0.4268 0.5208 0.073 Uiso 1 1 calc R
C31 C 0.5830(8) 0.4018(4) 0.3927(4) 0.044(2) Uani 1 1 d .
C32 C 0.5686(10) 0.4646(5) 0.3835(5) 0.066(3) Uani 1 1 d .
H32 H 0.4959 0.4843 0.3952 0.080 Uiso 1 1 calc R
C33 C 0.6621(14) 0.4980(5) 0.3570(6) 0.085(3) Uani 1 1 d .
H33 H 0.6533 0.5403 0.3522 0.101 Uiso 1 1 calc R
C34 C 0.7677(14) 0.4690(7) 0.3377(5) 0.093(4) Uani 1 1 d .
H34 H 0.8272 0.4913 0.3171 0.111 Uiso 1 1 calc R
C35 C 0.7856(11) 0.4086(7) 0.3485(5) 0.085(3) Uani 1 1 d .
H35 H 0.8600 0.3897 0.3377 0.102 Uiso 1 1 calc R
C36 C 0.6930(11) 0.3740(5) 0.3759(5) 0.067(3) Uani 1 1 d .
H36 H 0.7055 0.3321 0.3827 0.081 Uiso 1 1 calc R
C37 C 0.5107(10) 0.1090(4) 0.3362(5) 0.056(3) Uani 1 1 d .
C38 C 0.6318(11) 0.1235(5) 0.3682(5) 0.078(3) Uani 1 1 d .
H38 H 0.6415 0.1567 0.3974 0.094 Uiso 1 1 calc R
C39 C 0.7389(12) 0.0900(6) 0.3579(6) 0.098(4) Uani 1 1 d .
H39 H 0.8198 0.1006 0.3803 0.117 Uiso 1 1 calc R
C40 C 0.7278(15) 0.0411(6) 0.3148(7) 0.098(4) Uani 1 1 d .
H40 H 0.8006 0.0188 0.3074 0.117 Uiso 1 1 calc R
C41 C 0.6074(16) 0.0258(5) 0.2828(6) 0.096(4) Uani 1 1 d .
H41 H 0.5982 -0.0073 0.2536 0.115 Uiso 1 1 calc R
C42 C 0.4991(11) 0.0595(5) 0.2936(5) 0.081(3) Uani 1 1 d .
H42 H 0.4179 0.0484 0.2719 0.097 Uiso 1 1 calc R
C43 C 0.3007(10) 0.1049(4) 0.4114(4) 0.059(2) Uani 1 1 d U
C44 C 0.3574(11) 0.0532(5) 0.4389(6) 0.096(3) Uani 1 1 d U
H44 H 0.4362 0.0404 0.4269 0.116 Uiso 1 1 calc R
C45 C 0.2988(14) 0.0182(7) 0.4855(8) 0.136(5) Uani 1 1 d U
H45 H 0.3403 -0.0168 0.5040 0.163 Uiso 1 1 calc R
C46 C 0.1857(14) 0.0346(7) 0.5033(7) 0.120(5) Uani 1 1 d U
H46 H 0.1487 0.0109 0.5339 0.144 Uiso 1 1 calc R
C47 C 0.1235(12) 0.0859(6) 0.4770(6) 0.103(4) Uani 1 1 d U
H47 H 0.0443 0.0973 0.4895 0.123 Uiso 1 1 calc R
C48 C 0.1794(10) 0.1211(5) 0.4313(5) 0.083(3) Uani 1 1 d U
H48 H 0.1365 0.1560 0.4133 0.100 Uiso 1 1 calc R
C49 C 0.2519(9) 0.1401(4) 0.2748(5) 0.057(2) Uani 1 1 d U
C50 C 0.1344(10) 0.1113(5) 0.2726(5) 0.081(3) Uani 1 1 d U
H50 H 0.1106 0.0935 0.3109 0.097 Uiso 1 1 calc R
C51 C 0.0513(11) 0.1087(5) 0.2131(6) 0.096(4) Uani 1 1 d U
H51 H -0.0280 0.0889 0.2122 0.116 Uiso 1 1 calc R
C52 C 0.0812(13) 0.1340(5) 0.1565(6) 0.101(4) Uani 1 1 d U
H52 H 0.0236 0.1316 0.1172 0.121 Uiso 1 1 calc R
C53 C 0.1970(12) 0.1628(5) 0.1579(5) 0.092(3) Uani 1 1 d U
H53 H 0.2188 0.1803 0.1190 0.110 Uiso 1 1 calc R
C54 C 0.2835(10) 0.1666(4) 0.2163(5) 0.071(3) Uani 1 1 d U
H54 H 0.3623 0.1868 0.2165 0.086 Uiso 1 1 calc R

loop_
_atom_site_aniso_label
_atom_site_aniso_U_11
_atom_site_aniso_U_22
_atom_site_aniso_U_33
_atom_site_aniso_U_23
_atom_site_aniso_U_13
_atom_site_aniso_U_12
Ru1 0.0412(5) 0.0393(5) 0.0583(5) -0.0044(4) 0.0024(4) -0.0008(4)
P1 0.0394(15) 0.0349(14) 0.0579(16) -0.0027(11) 0.0068(12) -0.0007(11)
P2 0.0482(16) 0.0399(14) 0.0605(16) -0.0051(12) -0.0006(12) 0.0003(12)
O1 0.039(4) 0.058(4) 0.070(4) -0.005(3) 0.001(3) -0.003(3)
O2 0.064(6) 0.149(7) 0.076(6) 0.012(5) 0.016(4) -0.012(5)
O3 0.087(6) 0.077(5) 0.096(6) -0.002(4) 0.020(5) -0.001(4)
N1 0.058(6) 0.062(5) 0.058(6) 0.004(4) 0.020(5) 0.002(4)
N3 0.069(6) 0.057(5) 0.044(5) -0.011(4) 0.011(5) -0.005(4)
N2 0.084(9) 0.089(8) 0.114(8) 0.020(6) 0.005(6) 0.019(6)
C1 0.063(8) 0.059(7) 0.056(7) -0.008(6) 0.011(7) -0.012(6)
C2 0.043(8) 0.082(9) 0.067(7) 0.002(6) -0.005(6) -0.002(7)
C3 0.093(11) 0.100(10) 0.076(8) -0.002(7) 0.002(8) -0.005(9)
C4 0.052(10) 0.164(15) 0.089(9) -0.019(9) 0.010(7) -0.016(9)
C5 0.093(13) 0.147(15) 0.111(11) 0.035(10) 0.011(9) 0.035(11)
C6 0.050(9) 0.121(12) 0.172(14) 0.035(10) -0.015(9) 0.038(10)
C7 0.048(8) 0.054(6) 0.066(8) 0.013(5) 0.017(6) 0.003(5)
C8 0.076(8) 0.085(8) 0.051(8) 0.007(6) 0.004(7) 0.003(6)
C9 0.106(11) 0.098(9) 0.068(8) 0.009(7) 0.023(9) 0.037(8)
C10 0.065(9) 0.092(9) 0.105(12) 0.027(8) 0.024(8) 0.012(7)
C11 0.052(8) 0.095(9) 0.089(9) -0.002(7) 0.009(8) -0.009(6)
C12 0.038(7) 0.070(7) 0.078(7) -0.007(6) 0.017(6) -0.003(6)
C13 0.055(8) 0.054(6) 0.056(7) -0.005(5) 0.024(7) -0.005(5)
C14 0.060(9) 0.070(7) 0.042(7) 0.009(5) 0.001(6) -0.008(6)
C15 0.080(10) 0.160(13) 0.076(9) 0.009(9) 0.027(9) -0.020(9)
C16 0.061(9) 0.151(12) 0.112(11) 0.014(10) 0.019(10) 0.010(9)
C17 0.051(8) 0.148(11) 0.069(8) 0.024(7) 0.006(7) 0.004(8)
C18 0.053(7) 0.057(7) 0.059(6) -0.020(5) 0.024(5) -0.002(5)
C19 0.040(6) 0.041(5) 0.058(7) 0.000(5) 0.016(6) 0.004(5)
C20 0.061(7) 0.038(6) 0.073(8) -0.003(5) 0.010(6) -0.003(6)
C21 0.060(8) 0.050(7) 0.088(9) 0.004(6) -0.007(7) 0.015(6)
C22 0.074(9) 0.118(11) 0.105(11) -0.029(9) 0.022(9) 0.040(7)
C23 0.096(11) 0.167(13) 0.066(9) -0.007(9) 0.023(8) 0.046(10)
C24 0.062(8) 0.092(8) 0.073(8) -0.002(6) 0.010(6) 0.030(6)
C25 0.039(6) 0.027(5) 0.068(6) -0.002(5) 0.011(5) -0.002(5)
C26 0.063(7) 0.062(8) 0.056(8) 0.000(6) -0.006(6) -0.003(5)
C27 0.079(8) 0.046(7) 0.085(9) 0.007(6) 0.009(7) -0.010(6)
C28 0.088(9) 0.071(8) 0.057(7) 0.013(7) -0.006(6) 0.012(7)
C29 0.094(9) 0.058(7) 0.071(8) -0.006(7) -0.027(7) -0.017(6)
C30 0.065(7) 0.046(6) 0.067(8) 0.009(5) -0.009(6) -0.011(6)
C31 0.035(6) 0.049(7) 0.046(6) -0.008(5) 0.003(5) 0.002(5)
C32 0.061(8) 0.062(8) 0.075(8) 0.010(6) 0.003(6) 0.003(6)
C33 0.090(10) 0.062(8) 0.097(9) 0.020(7) -0.002(8) -0.025(8)
C34 0.100(12) 0.111(13) 0.068(8) 0.005(8) 0.014(7) -0.047(9)
C35 0.063(8) 0.091(10) 0.101(9) -0.013(8) 0.019(7) -0.028(8)
C36 0.063(8) 0.056(7) 0.081(7) -0.005(6) 0.003(6) -0.021(7)
C37 0.076(8) 0.027(6) 0.063(7) -0.002(5) 0.000(6) 0.002(5)
C38 0.054(8) 0.063(7) 0.109(9) -0.018(6) -0.017(7) 0.013(7)
C39 0.068(9) 0.085(9) 0.132(11) -0.014(9) -0.014(8) 0.024(8)
C40 0.092(12) 0.089(11) 0.117(11) 0.014(9) 0.033(9) 0.046(9)
C41 0.124(12) 0.062(8) 0.107(10) -0.013(7) 0.032(10) 0.023(9)
C42 0.080(9) 0.055(7) 0.107(9) -0.009(7) 0.015(7) 0.010(7)
C43 0.068(6) 0.044(5) 0.066(6) -0.010(4) 0.004(5) -0.008(5)
C44 0.092(8) 0.077(8) 0.120(9) 0.031(7) 0.016(7) 0.010(6)
C45 0.101(10) 0.127(11) 0.175(13) 0.091(9) 0.002(9) -0.003(8)
C46 0.107(10) 0.130(11) 0.123(10) 0.057(8) 0.008(8) -0.040(8)
C47 0.095(9) 0.094(9) 0.125(10) 0.004(7) 0.036(7) -0.035(6)
C48 0.073(7) 0.068(7) 0.109(9) 0.015(6) 0.016(6) -0.011(5)
C49 0.073(6) 0.029(5) 0.065(5) -0.005(4) -0.005(5) 0.005(5)
C50 0.078(8) 0.067(7) 0.090(7) -0.005(6) -0.011(6) -0.010(6)
C51 0.084(8) 0.075(8) 0.118(9) -0.007(7) -0.031(6) -0.006(6)
C52 0.131(10) 0.064(8) 0.087(7) -0.014(6) -0.054(8) 0.004(7)
C53 0.127(10) 0.070(8) 0.067(6) -0.004(6) -0.028(6) 0.003(7)
C54 0.087(7) 0.057(6) 0.065(6) -0.002(5) -0.006(5) 0.004(5)

loop_
_atom_type_symbol
_atom_type_description
_atom_type_scat_dispersion_real
_atom_type_scat_dispersion_imag
_atom_type_scat_source
C C 0.0033 0.0016 'International Tables Vol C Tables 4.2.6.8 and 6.1.1.4'
H H 0.0000 0.0000 'International Tables Vol C Tables 4.2.6.8 and 6.1.1.4'
N N 0.0061 0.0033 'International Tables Vol C Tables 4.2.6.8 and 6.1.1.4'
O O 0.0106 0.0060 'International Tables Vol C Tables 4.2.6.8 and 6.1.1.4'
P P 0.1023 0.0942 'International Tables Vol C Tables 4.2.6.8 and 6.1.1.4'
Ru Ru -1.2594 0.8363 'International Tables Vol C Tables 4.2.6.8 and 6.1.1.4'

loop_
_geom_angle_atom_site_label_1
_geom_angle_atom_site_label_2
_geom_angle_atom_site_label_3
_geom_angle
H1 Ru1 C18 77.5
H1 Ru1 O1 102.6
C18 Ru1 O1 179.9(4)
H1 Ru1 N3 179.5
C18 Ru1 N3 102.8(4)
O1 Ru1 N3 77.1(3)
H1 Ru1 P2 84.3
C18 Ru1 P2 88.6(3)
O1 Ru1 P2 91.47(16)
N3 Ru1 P2 95.41(18)
H1 Ru1 P1 86.1
C18 Ru1 P1 95.9(3)
O1 Ru1 P1 84.04(16)
N3 Ru1 P1 94.17(18)
P2 Ru1 P1 168.24(8)
H1 Ru1 H1 0.0
C18 Ru1 H1 77.5
O1 Ru1 H1 102.6
N3 Ru1 H1 179.5
P2 Ru1 H1 84.3
P1 Ru1 H1 86.1
C25 P1 C31 102.5(4)
C25 P1 C19 103.0(4)
C31 P1 C19 103.9(4)
C25 P1 Ru1 115.0(3)
C31 P1 Ru1 119.2(3)
C19 P1 Ru1 111.4(3)
C43 P2 C37 101.6(4)
C43 P2 C49 102.2(4)
C37 P2 C49 103.7(4)
C43 P2 Ru1 117.7(3)
C37 P2 Ru1 114.2(3)
C49 P2 Ru1 115.4(3)
C13 O1 Ru1 111.0(5)
C14 O2 C15 106.0(8)
C13 N1 N3 112.0(8)
C1 N3 N1 112.3(8)
C1 N3 Ru1 136.9(7)
N1 N3 Ru1 110.7(6)
C6 N2 C2 121.7(11)
N3 C1 C7 125.0(10)
N3 C1 C2 123.1(9)
C7 C1 C2 111.8(9)
N2 C2 C3 120.5(10)
N2 C2 C1 116.8(10)
C3 C2 C1 122.7(11)
C2 C3 C4 117.6(11)
C2 C3 H3 121.2
C4 C3 H3 121.2
C5 C4 C3 118.7(12)
C5 C4 H4 120.7
C3 C4 H4 120.7
C4 C5 C6 119.7(13)
C4 C5 H5 120.2
C6 C5 H5 120.2
N2 C6 C5 121.8(13)
N2 C6 H6 119.1
C5 C6 H6 119.1
C12 C7 C8 118.6(9)
C12 C7 C1 121.5(10)
C8 C7 C1 119.7(10)
C9 C8 C7 120.1(10)
C9 C8 H8 119.9
C7 C8 H8 119.9
C8 C9 C10 120.2(11)
C8 C9 H9 119.9
C10 C9 H9 119.9
C11 C10 C9 119.1(11)
C11 C10 H10 120.4
C9 C10 H10 120.4
C10 C11 C12 121.1(10)
C10 C11 H11 119.4
C12 C11 H11 119.4
C7 C12 C11 120.7(10)
C7 C12 H12 119.6
C11 C12 H12 119.6
N1 C13 O1 128.4(8)
N1 C13 C14 113.1(10)
O1 C13 C14 118.4(9)
C17 C14 O2 109.7(9)
C17 C14 C13 132.6(10)
O2 C14 C13 117.3(10)
C16 C15 O2 109.9(11)
C16 C15 H15 125.1
O2 C15 H15 125.1
C15 C16 C17 108.1(11)
C15 C16 H16 126.0
C17 C16 H16 126.0
C14 C17 C16 106.3(10)
C14 C17 H17 126.9
C16 C17 H17 126.9
O3 C18 Ru1 173.6(9)
C24 C19 C20 117.8(8)
C24 C19 P1 121.0(8)
C20 C19 P1 121.1(8)
C19 C20 C21 122.0(9)
C19 C20 H20 119.0
C21 C20 H20 119.0
C22 C21 C20 119.1(10)
C22 C21 H21 120.5
C20 C21 H21 120.5
C21 C22 C23 120.6(10)
C21 C22 H22 119.7
C23 C22 H22 119.7
C22 C23 C24 119.9(10)
C22 C23 H23 120.1
C24 C23 H23 120.1
C19 C24 C23 120.7(10)
C19 C24 H24 119.6
C23 C24 H24 119.6
C26 C25 C30 116.3(8)
C26 C25 P1 120.7(7)
C30 C25 P1 122.9(7)
C25 C26 C27 122.4(9)
C25 C26 H26 118.8
C27 C26 H26 118.8
C28 C27 C26 120.7(9)
C28 C27 H27 119.7
C26 C27 H27 119.7
C29 C28 C27 117.9(9)
C29 C28 H28 121.0
C27 C28 H28 121.0
C28 C29 C30 121.1(9)
C28 C29 H29 119.4
C30 C29 H29 119.4
C29 C30 C25 121.5(9)
C29 C30 H30 119.2
C25 C30 H30 119.2
C36 C31 C32 118.5(8)
C36 C31 P1 116.9(7)
C32 C31 P1 124.5(8)
C33 C32 C31 120.2(10)
C33 C32 H32 119.9
C31 C32 H32 119.9
C34 C33 C32 120.3(11)
C34 C33 H33 119.9
C32 C33 H33 119.9
C35 C34 C33 120.3(11)
C35 C34 H34 119.9
C33 C34 H34 119.9
C34 C35 C36 120.3(11)
C34 C35 H35 119.9
C36 C35 H35 119.9
C31 C36 C35 120.3(10)
C31 C36 H36 119.9
C35 C36 H36 119.9
C38 C37 C42 118.2(9)
C38 C37 P2 121.3(8)
C42 C37 P2 120.5(9)
C39 C38 C37 121.2(10)
C39 C38 H38 119.4
C37 C38 H38 119.4
C40 C39 C38 120.7(11)
C40 C39 H39 119.6
C38 C39 H39 119.6
C41 C40 C39 118.7(11)
C41 C40 H40 120.6
C39 C40 H40 120.6
C40 C41 C42 120.5(11)
C40 C41 H41 119.8
C42 C41 H41 119.8
C37 C42 C41 120.7(11)
C37 C42 H42 119.7
C41 C42 H42 119.7
C44 C43 C48 116.3(10)
C44 C43 P2 124.8(8)
C48 C43 P2 118.9(8)
C43 C44 C45 121.2(11)
C43 C44 H44 119.4
C45 C44 H44 119.4
C46 C45 C44 121.2(13)
C46 C45 H45 119.4
C44 C45 H45 119.4
C45 C46 C47 120.3(13)
C45 C46 H46 119.8
C47 C46 H46 119.8
C46 C47 C48 119.5(13)
C46 C47 H47 120.2
C48 C47 H47 120.2
C47 C48 C43 121.5(11)
C47 C48 H48 119.2
C43 C48 H48 119.2
C50 C49 C54 118.4(9)
C50 C49 P2 125.0(8)
C54 C49 P2 116.4(7)
C49 C50 C51 119.6(11)
C49 C50 H50 120.2
C51 C50 H50 120.2
C52 C51 C50 122.4(12)
C52 C51 H51 118.8
C50 C51 H51 118.8
C51 C52 C53 118.7(11)
C51 C52 H52 120.6
C53 C52 H52 120.6
C52 C53 C54 121.1(11)
C52 C53 H53 119.5
C54 C53 H53 119.5
C53 C54 C49 119.8(10)
C53 C54 H54 120.1
C49 C54 H54 120.1

loop_
_geom_bond_atom_site_label_1
_geom_bond_atom_site_label_2
_geom_bond_distance
Ru1 H1 1.2999
Ru1 C18 1.801(10)
Ru1 O1 2.093(6)
Ru1 N3 2.218(8)
Ru1 P2 2.345(2)
Ru1 P1 2.385(2)
Ru1 H1 1.2999
P1 C25 1.813(9)
P1 C31 1.824(9)
P1 C19 1.827(9)
P2 C43 1.821(9)
P2 C37 1.836(10)
P2 C49 1.840(9)
O1 C13 1.321(11)
O2 C14 1.342(10)
O2 C15 1.394(13)
O3 C18 1.168(9)
N1 C13 1.316(11)
N1 N3 1.430(10)
N3 C1 1.277(10)
N2 C6 1.298(13)
N2 C2 1.360(12)
C1 C7 1.486(12)
C1 C2 1.508(13)
C2 C3 1.390(14)
C3 C4 1.436(15)
C3 H3 0.9300
C4 C5 1.376(16)
C4 H4 0.9300
C5 C6 1.382(17)
C5 H5 0.9300
C6 H6 0.9300
C7 C12 1.363(12)
C7 C8 1.396(12)
C8 C9 1.381(13)
C8 H8 0.9300
C9 C10 1.389(15)
C9 H9 0.9300
C10 C11 1.349(14)
C10 H10 0.9300
C11 C12 1.386(12)
C11 H11 0.9300
C12 H12 0.9300
C13 C14 1.459(13)
C14 C17 1.315(13)
C15 C16 1.257(15)
C15 H15 0.9300
C16 C17 1.425(15)
C16 H16 0.9300
C17 H17 0.9300
C19 C24 1.370(11)
C19 C20 1.376(11)
C20 C21 1.379(12)
C20 H20 0.9300
C21 C22 1.350(13)
C21 H21 0.9300
C22 C23 1.370(14)
C22 H22 0.9300
C23 C24 1.380(13)
C23 H23 0.9300
C24 H24 0.9300
C25 C26 1.363(11)
C25 C30 1.383(11)
C26 C27 1.376(12)
C26 H26 0.9300
C27 C28 1.369(13)
C27 H27 0.9300
C28 C29 1.363(13)
C28 H28 0.9300
C29 C30 1.376(12)
C29 H29 0.9300
C30 H30 0.9300
C31 C36 1.379(12)
C31 C32 1.385(12)
C32 C33 1.382(13)
C32 H32 0.9300
C33 C34 1.371(15)
C33 H33 0.9300
C34 C35 1.343(15)
C34 H34 0.9300
C35 C36 1.398(13)
C35 H35 0.9300
C36 H36 0.9300
C37 C38 1.374(12)
C37 C42 1.376(12)
C38 C39 1.373(13)
C38 H38 0.9300
C39 C40 1.372(15)
C39 H39 0.9300
C40 C41 1.372(15)
C40 H40 0.9300
C41 C42 1.387(14)
C41 H41 0.9300
C42 H42 0.9300
C43 C44 1.354(13)
C43 C48 1.423(13)
C44 C45 1.416(15)
C44 H44 0.9300
C45 C46 1.328(17)
C45 H45 0.9300
C46 C47 1.363(16)
C46 H46 0.9300
C47 C48 1.390(14)
C47 H47 0.9300
C48 H48 0.9300
C49 C50 1.370(12)
C49 C54 1.401(12)
C50 C51 1.387(14)
C50 H50 0.9300
C51 C52 1.347(15)
C51 H51 0.9300
C52 C53 1.357(15)
C52 H52 0.9300
C53 C54 1.388(13)
C53 H53 0.9300
C54 H54 0.9300

loop_
_geom_torsion_atom_site_label_1
_geom_torsion_atom_site_label_2
_geom_torsion_atom_site_label_3
_geom_torsion_atom_site_label_4
_geom_torsion
H1 Ru1 P1 C25 -35.2
C18 Ru1 P1 C25 -112.2(4)
O1 Ru1 P1 C25 67.9(3)
N3 Ru1 P1 C25 144.4(4)
P2 Ru1 P1 C25 -0.1(6)
H1 Ru1 P1 C31 87.1
C18 Ru1 P1 C31 10.1(5)
O1 Ru1 P1 C31 -169.8(4)
N3 Ru1 P1 C31 -93.3(4)
P2 Ru1 P1 C31 122.2(5)
H1 Ru1 P1 C19 -151.9
C18 Ru1 P1 C19 131.0(5)
O1 Ru1 P1 C19 -48.9(4)
N3 Ru1 P1 C19 27.7(4)
P2 Ru1 P1 C19 -116.8(5)
H1 Ru1 P2 C43 77.0
C18 Ru1 P2 C43 154.6(5)
O1 Ru1 P2 C43 -25.5(4)
N3 Ru1 P2 C43 -102.6(4)
P1 Ru1 P2 C43 41.8(6)
H1 Ru1 P2 C37 -42.1
C18 Ru1 P2 C37 35.5(4)
O1 Ru1 P2 C37 -144.5(4)
N3 Ru1 P2 C37 138.3(4)
P1 Ru1 P2 C37 -77.3(5)
H1 Ru1 P2 C49 -162.1
C18 Ru1 P2 C49 -84.5(5)
O1 Ru1 P2 C49 95.5(4)
N3 Ru1 P2 C49 18.3(4)
P1 Ru1 P2 C49 162.7(5)
H1 Ru1 O1 C13 -173.3
C18 Ru1 O1 C13 41(100)
N3 Ru1 O1 C13 6.4(5)
P2 Ru1 O1 C13 -88.8(5)
P1 Ru1 O1 C13 102.1(5)
C13 N1 N3 C1 -173.5(8)
C13 N1 N3 Ru1 7.8(8)
H1 Ru1 N3 C1 -144.2
C18 Ru1 N3 C1 -6.0(9)
O1 Ru1 N3 C1 174.0(9)
P2 Ru1 N3 C1 -95.7(9)
P1 Ru1 N3 C1 91.1(9)
H1 Ru1 N3 N1 34.0
C18 Ru1 N3 N1 172.3(5)
O1 Ru1 N3 N1 -7.8(5)
P2 Ru1 N3 N1 82.5(5)
P1 Ru1 N3 N1 -90.7(5)
N1 N3 C1 C7 175.7(8)
Ru1 N3 C1 C7 -6.1(15)
N1 N3 C1 C2 1.3(12)
Ru1 N3 C1 C2 179.5(7)
C6 N2 C2 C3 -4.3(17)
C6 N2 C2 C1 172.5(11)
N3 C1 C2 N2 123.4(10)
C7 C1 C2 N2 -51.7(12)
N3 C1 C2 C3 -59.9(14)
C7 C1 C2 C3 125.1(10)
N2 C2 C3 C4 2.4(15)
C1 C2 C3 C4 -174.2(9)
C2 C3 C4 C5 0.6(17)
C3 C4 C5 C6 -2(2)
C2 N2 C6 C5 3(2)
C4 C5 C6 N2 0(2)
N3 C1 C7 C12 -42.4(14)
C2 C1 C7 C12 132.5(9)
N3 C1 C7 C8 142.3(9)
C2 C1 C7 C8 -42.7(12)
C12 C7 C8 C9 -1.1(14)
C1 C7 C8 C9 174.2(9)
C7 C8 C9 C10 0.9(15)
C8 C9 C10 C11 1.4(16)
C9 C10 C11 C12 -3.5(16)
C8 C7 C12 C11 -0.9(14)
C1 C7 C12 C11 -176.1(9)
C10 C11 C12 C7 3.3(15)
N3 N1 C13 O1 -2.5(12)
N3 N1 C13 C14 -178.2(7)
Ru1 O1 C13 N1 -4.6(11)
Ru1 O1 C13 C14 170.8(6)
C15 O2 C14 C17 -3.3(12)
C15 O2 C14 C13 -177.1(9)
N1 C13 C14 C17 18.6(15)
O1 C13 C14 C17 -157.5(11)
N1 C13 C14 O2 -169.4(8)
O1 C13 C14 O2 14.4(12)
C14 O2 C15 C16 2.0(15)
O2 C15 C16 C17 0.0(17)
O2 C14 C17 C16 3.3(13)
C13 C14 C17 C16 175.8(10)
C15 C16 C17 C14 -2.1(16)
H1 Ru1 C18 O3 32.5
O1 Ru1 C18 O3 178(100)
N3 Ru1 C18 O3 -147(8)
P2 Ru1 C18 O3 -52(8)
P1 Ru1 C18 O3 117(8)
C25 P1 C19 C24 -17.6(8)
C31 P1 C19 C24 -124.3(8)
Ru1 P1 C19 C24 106.2(7)
C25 P1 C19 C20 167.1(7)
C31 P1 C19 C20 60.5(8)
Ru1 P1 C19 C20 -69.0(7)
C24 C19 C20 C21 -0.7(13)
P1 C19 C20 C21 174.7(7)
C19 C20 C21 C22 -0.5(14)
C20 C21 C22 C23 0.8(17)
C21 C22 C23 C24 0(2)
C20 C19 C24 C23 1.7(15)
P1 C19 C24 C23 -173.7(9)
C22 C23 C24 C19 -1.5(19)
C31 P1 C25 C26 -157.3(7)
C19 P1 C25 C26 95.1(7)
Ru1 P1 C25 C26 -26.3(8)
C31 P1 C25 C30 24.6(8)
C19 P1 C25 C30 -83.1(8)
Ru1 P1 C25 C30 155.5(6)
C30 C25 C26 C27 0.9(13)
P1 C25 C26 C27 -177.4(7)
C25 C26 C27 C28 -0.1(15)
C26 C27 C28 C29 -0.1(15)
C27 C28 C29 C30 -0.5(16)
C28 C29 C30 C25 1.4(15)
C26 C25 C30 C29 -1.5(13)
P1 C25 C30 C29 176.7(7)
C25 P1 C31 C36 82.1(7)
C19 P1 C31 C36 -170.9(7)
Ru1 P1 C31 C36 -46.2(8)
C25 P1 C31 C32 -95.3(8)
C19 P1 C31 C32 11.7(9)
Ru1 P1 C31 C32 136.3(7)
C36 C31 C32 C33 1.0(14)
P1 C31 C32 C33 178.4(7)
C31 C32 C33 C34 2.0(16)
C32 C33 C34 C35 -4.4(18)
C33 C34 C35 C36 3.7(17)
C32 C31 C36 C35 -1.6(13)
P1 C31 C36 C35 -179.2(7)
C34 C35 C36 C31 -0.7(15)
C43 P2 C37 C38 -98.2(8)
C49 P2 C37 C38 156.0(8)
Ru1 P2 C37 C38 29.6(9)
C43 P2 C37 C42 80.5(8)
C49 P2 C37 C42 -25.3(9)
Ru1 P2 C37 C42 -151.6(7)
C42 C37 C38 C39 0.4(16)
P2 C37 C38 C39 179.2(8)
C37 C38 C39 C40 0.4(18)
C38 C39 C40 C41 -0.8(19)
C39 C40 C41 C42 0.3(19)
C38 C37 C42 C41 -0.8(15)
P2 C37 C42 C41 -179.6(8)
C40 C41 C42 C37 0.5(17)
C37 P2 C43 C44 4.4(10)
C49 P2 C43 C44 111.4(9)
Ru1 P2 C43 C44 -121.1(9)
C37 P2 C43 C48 -174.4(8)
C49 P2 C43 C48 -67.4(8)
Ru1 P2 C43 C48 60.1(8)
C48 C43 C44 C45 -0.9(17)
P2 C43 C44 C45 -179.8(10)
C43 C44 C45 C46 1(2)
C44 C45 C46 C47 0(2)
C45 C46 C47 C48 0(2)
C46 C47 C48 C43 -0.2(18)
C44 C43 C48 C47 0.7(15)
P2 C43 C48 C47 179.6(8)
C43 P2 C49 C50 11.8(9)
C37 P2 C49 C50 117.2(8)
Ru1 P2 C49 C50 -117.2(8)
C43 P2 C49 C54 -173.9(7)
C37 P2 C49 C54 -68.6(7)
Ru1 P2 C49 C54 57.1(7)
C54 C49 C50 C51 0.5(14)
P2 C49 C50 C51 174.7(7)
C49 C50 C51 C52 -0.3(17)
C50 C51 C52 C53 0.1(18)
C51 C52 C53 C54 -0.2(18)
C52 C53 C54 C49 0.5(15)
C50 C49 C54 C53 -0.6(13)
P2 C49 C54 C53 -175.3(7)
